data_4111224
loop_
_publ_author_name
'Joshua I. Bates'
'Derek P. Gates'

_publ_section_title
;
 Diphosphiranium (P2C) or Diphosphetanium (P2C2) Cyclic Cations: Different
 Fates for the Electrophile-Initiated Cyclodimerization of a Phosphaalkene
;
_journal_name_full 'Journal of the American Chemical Society'
_journal_page_first 15998
_journal_page_last 15999
_journal_paper_doi 10.1021/ja0667662
_journal_volume 128
_journal_year 2006
_chemical_formula_moiety 'C18 H39 P2, C F3 O3 S'
_chemical_formula_sum 'C19 H39 F3 O3 P2 S'
_chemical_formula_weight 466.50
_chemical_name_systematic
;
 ?
;
_space_group_IT_number 14
_symmetry_cell_setting monoclinic
_symmetry_space_group_name_Hall '-P 2yn'
_symmetry_space_group_name_H-M 'P 1 21/n 1'
_atom_sites_solution_hydrogens geom
_atom_sites_solution_primary direct
_atom_sites_solution_secondary difmap
_audit_creation_method SHELXL-97
_cell_angle_alpha 90.00
_cell_angle_beta 102.656(2)
_cell_angle_gamma 90.00
_cell_formula_units_Z 4
_cell_length_a 8.6083(3)
_cell_length_b 21.4647(8)
_cell_length_c 13.8064(5)
_cell_measurement_reflns_used 5200
_cell_measurement_temperature 173(2)
_cell_measurement_theta_max 27.83
_cell_measurement_theta_min 3.02
_cell_volume 2489.09(16)
_computing_structure_refinement 'SHELXL-97 (Sheldrick, 1997)'
_diffrn_ambient_temperature 173(2)
_diffrn_measured_fraction_theta_full 0.992
_diffrn_measured_fraction_theta_max 0.992
_diffrn_measurement_device_type 'Bruker X8 APEX'
_diffrn_measurement_method 'area detector'
_diffrn_radiation_monochromator graphite
_diffrn_radiation_source 'fine-focus sealed tube'
_diffrn_radiation_type MoK\a
_diffrn_radiation_wavelength 0.71069
_diffrn_reflns_av_R_equivalents 0.0349
_diffrn_reflns_av_sigmaI/netI 0.0292
_diffrn_reflns_limit_h_max 11
_diffrn_reflns_limit_h_min -11
_diffrn_reflns_limit_k_max 28
_diffrn_reflns_limit_k_min -28
_diffrn_reflns_limit_l_max 18
_diffrn_reflns_limit_l_min -16
_diffrn_reflns_number 31780
_diffrn_reflns_theta_full 27.90
_diffrn_reflns_theta_max 27.90
_diffrn_reflns_theta_min 1.78
_exptl_absorpt_coefficient_mu 0.297
_exptl_absorpt_correction_T_max 0.971
_exptl_absorpt_correction_T_min 0.874
_exptl_absorpt_correction_type multi-scan
_exptl_crystal_colour colourless
_exptl_crystal_density_diffrn 1.245
_exptl_crystal_description irregular
_exptl_crystal_F_000 1000
_exptl_crystal_size_max 0.5
_exptl_crystal_size_mid 0.35
_exptl_crystal_size_min 0.1
_refine_diff_density_max 0.320
_refine_diff_density_min -0.294
_refine_diff_density_rms 0.047
_refine_ls_extinction_method none
_refine_ls_goodness_of_fit_ref 1.046
_refine_ls_hydrogen_treatment mixed
_refine_ls_matrix_type full
_refine_ls_number_parameters 277
_refine_ls_number_reflns 5915
_refine_ls_number_restraints 0
_refine_ls_restrained_S_all 1.046
_refine_ls_R_factor_all 0.0458
_refine_ls_R_factor_gt 0.0338
_refine_ls_shift/su_max 0.001
_refine_ls_shift/su_mean 0.000
_refine_ls_structure_factor_coef Fsqd
_refine_ls_weighting_details 'calc w=1/[\s^2^(Fo^2^)+(0.0443P)^2^+0.6379P] where P=(Fo^2^+2Fc^2^)/3'
_refine_ls_weighting_scheme calc
_refine_ls_wR_factor_gt 0.0841
_refine_ls_wR_factor_ref 0.0897
_reflns_number_gt 4777
_reflns_number_total 5915
_reflns_threshold_expression >2sigma(I)
_cod_data_source_file ja0667662si20061031_012124.cif
_cod_data_source_block dg035_0m
_cod_original_sg_symbol_H-M 'P 21/n'
_cod_database_code 4111224

loop_
_symmetry_equiv_pos_as_xyz
'x, y, z'
'-x+1/2, y+1/2, -z+1/2'
'-x, -y, -z'
'x-1/2, -y-1/2, z-1/2'

loop_
_atom_site_label
_atom_site_type_symbol
_atom_site_fract_x
_atom_site_fract_y
_atom_site_fract_z
_atom_site_U_iso_or_equiv
_atom_site_adp_type
_atom_site_occupancy
_atom_site_symmetry_multiplicity
_atom_site_calc_flag
_atom_site_refinement_flags
C1 C 0.4462(2) 0.33005(7) 0.07782(11) 0.0249(3) Uani 1 1 d .
C2 C 0.42714(17) 0.38196(7) 0.29098(10) 0.0215(3) Uani 1 1 d .
C3 C 0.16002(18) 0.30172(7) 0.16116(11) 0.0271(3) Uani 1 1 d .
C4 C 0.0666(2) 0.31533(8) 0.24117(12) 0.0356(4) Uani 1 1 d .
H4A H -0.0212 0.2855 0.2353 0.053 Uiso 1 1 calc R
H4B H 0.0236 0.3577 0.2325 0.053 Uiso 1 1 calc R
H4C H 0.1375 0.3115 0.3069 0.053 Uiso 1 1 calc R
C5 C 0.2278(2) 0.23555(8) 0.17650(15) 0.0444(4) Uani 1 1 d .
H5A H 0.3008 0.2327 0.2417 0.067 Uiso 1 1 calc R
H5B H 0.2854 0.2259 0.1245 0.067 Uiso 1 1 calc R
H5C H 0.1405 0.2058 0.1731 0.067 Uiso 1 1 calc R
C6 C 0.0499(2) 0.30885(9) 0.05767(12) 0.0395(4) Uani 1 1 d .
H6A H -0.0380 0.2790 0.0505 0.059 Uiso 1 1 calc R
H6B H 0.1106 0.3008 0.0066 0.059 Uiso 1 1 calc R
H6C H 0.0071 0.3513 0.0500 0.059 Uiso 1 1 calc R
C7 C 0.47051(19) 0.37225(7) -0.00919(10) 0.0268(3) Uani 1 1 d .
C8 C 0.5222(2) 0.32833(8) -0.08447(12) 0.0402(4) Uani 1 1 d .
H8A H 0.5383 0.3525 -0.1417 0.060 Uiso 1 1 calc R
H8B H 0.4394 0.2969 -0.1066 0.060 Uiso 1 1 calc R
H8C H 0.6220 0.3076 -0.0530 0.060 Uiso 1 1 calc R
C9 C 0.3165(2) 0.40519(8) -0.06002(11) 0.0371(4) Uani 1 1 d .
H9A H 0.2811 0.4325 -0.0122 0.056 Uiso 1 1 calc R
H9B H 0.2340 0.3741 -0.0847 0.056 Uiso 1 1 calc R
H9C H 0.3357 0.4301 -0.1157 0.056 Uiso 1 1 calc R
C10 C 0.6019(2) 0.42013(8) 0.02543(11) 0.0328(3) Uani 1 1 d .
H10A H 0.6163 0.4451 -0.0313 0.049 Uiso 1 1 calc R
H10B H 0.7016 0.3986 0.0546 0.049 Uiso 1 1 calc R
H10C H 0.5722 0.4474 0.0753 0.049 Uiso 1 1 calc R
C11 C 0.18855(17) 0.49295(7) 0.24782(10) 0.0250(3) Uani 1 1 d .
C12 C 0.0406(2) 0.48844(9) 0.16339(12) 0.0404(4) Uani 1 1 d .
H12A H 0.0038 0.4451 0.1563 0.061 Uiso 1 1 calc R
H12B H 0.0671 0.5023 0.1013 0.061 Uiso 1 1 calc R
H12C H -0.0437 0.5150 0.1784 0.061 Uiso 1 1 calc R
C13 C 0.2446(2) 0.56131(8) 0.25893(14) 0.0408(4) Uani 1 1 d .
H13A H 0.1622 0.5870 0.2781 0.061 Uiso 1 1 calc R
H13B H 0.2641 0.5762 0.1956 0.061 Uiso 1 1 calc R
H13C H 0.3432 0.5641 0.3101 0.061 Uiso 1 1 calc R
C14 C 0.15803(19) 0.47107(8) 0.34733(11) 0.0314(3) Uani 1 1 d .
H14A H 0.0757 0.4972 0.3657 0.047 Uiso 1 1 calc R
H14B H 0.2566 0.4744 0.3985 0.047 Uiso 1 1 calc R
H14C H 0.1223 0.4276 0.3416 0.047 Uiso 1 1 calc R
C15 C 0.60041(17) 0.37253(7) 0.34878(10) 0.0267(3) Uani 1 1 d .
C16 C 0.72359(19) 0.39870(9) 0.29572(12) 0.0392(4) Uani 1 1 d .
H16A H 0.8302 0.3939 0.3381 0.059 Uiso 1 1 calc R
H16B H 0.7021 0.4430 0.2815 0.059 Uiso 1 1 calc R
H16C H 0.7178 0.3761 0.2334 0.059 Uiso 1 1 calc R
C17 C 0.6165(2) 0.40651(10) 0.44833(11) 0.0421(4) Uani 1 1 d .
H17A H 0.7248 0.4011 0.4881 0.063 Uiso 1 1 calc R
H17B H 0.5401 0.3891 0.4842 0.063 Uiso 1 1 calc R
H17C H 0.5948 0.4510 0.4362 0.063 Uiso 1 1 calc R
C18 C 0.6258(2) 0.30271(9) 0.36639(13) 0.0432(4) Uani 1 1 d .
H18A H 0.6241 0.2818 0.3030 0.065 Uiso 1 1 calc R
H18B H 0.5407 0.2859 0.3957 0.065 Uiso 1 1 calc R
H18C H 0.7289 0.2956 0.4118 0.065 Uiso 1 1 calc R
C19 C 0.7132(2) 0.10699(9) 0.12915(12) 0.0406(4) Uani 1 1 d .
O1 O 0.51003(14) 0.17849(6) 0.02026(10) 0.0500(3) Uani 1 1 d .
O2 O 0.73289(15) 0.22630(6) 0.13323(9) 0.0461(3) Uani 1 1 d .
O3 O 0.77570(16) 0.17260(6) -0.01251(9) 0.0459(3) Uani 1 1 d .
F1 F 0.66360(19) 0.05777(5) 0.07223(9) 0.0690(4) Uani 1 1 d .
F2 F 0.86608(15) 0.09956(7) 0.17169(11) 0.0786(4) Uani 1 1 d .
F3 F 0.63444(15) 0.10584(6) 0.20214(8) 0.0646(4) Uani 1 1 d .
P1 P 0.33050(4) 0.356274(17) 0.16720(2) 0.02006(9) Uani 1 1 d .
P2 P 0.36291(4) 0.452925(17) 0.21154(2) 0.02172(9) Uani 1 1 d .
S1 S 0.67860(4) 0.179399(18) 0.05913(3) 0.02765(10) Uani 1 1 d .
H1A H 0.541(2) 0.3161(8) 0.1147(12) 0.027(4) Uiso 1 1 d .
H1 H 0.3559(19) 0.3721(8) 0.3304(12) 0.026(4) Uiso 1 1 d .
H1B H 0.3891(19) 0.2939(8) 0.0501(12) 0.030(4) Uiso 1 1 d .

loop_
_atom_site_aniso_label
_atom_site_aniso_U_11
_atom_site_aniso_U_22
_atom_site_aniso_U_33
_atom_site_aniso_U_23
_atom_site_aniso_U_13
_atom_site_aniso_U_12
C1 0.0305(8) 0.0218(8) 0.0257(7) 0.0003(6) 0.0131(6) 0.0029(6)
C2 0.0197(7) 0.0245(7) 0.0212(6) 0.0014(5) 0.0068(5) -0.0001(6)
C3 0.0269(8) 0.0251(8) 0.0316(7) -0.0058(6) 0.0112(6) -0.0075(6)
C4 0.0301(9) 0.0414(10) 0.0405(8) -0.0094(7) 0.0191(7) -0.0138(7)
C5 0.0500(11) 0.0261(9) 0.0637(11) 0.0008(8) 0.0271(9) -0.0063(8)
C6 0.0351(9) 0.0467(11) 0.0358(8) -0.0132(7) 0.0057(7) -0.0150(8)
C7 0.0352(9) 0.0245(8) 0.0236(6) 0.0008(5) 0.0125(6) 0.0012(6)
C8 0.0602(12) 0.0344(9) 0.0340(8) -0.0039(7) 0.0276(8) -0.0018(8)
C9 0.0429(10) 0.0414(10) 0.0257(7) 0.0054(7) 0.0049(6) 0.0036(8)
C10 0.0393(9) 0.0305(9) 0.0323(7) 0.0025(6) 0.0161(7) -0.0033(7)
C11 0.0233(7) 0.0234(7) 0.0296(7) -0.0025(5) 0.0089(6) 0.0035(6)
C12 0.0319(9) 0.0466(11) 0.0396(9) -0.0030(7) 0.0009(7) 0.0138(8)
C13 0.0455(10) 0.0246(8) 0.0590(11) -0.0042(7) 0.0258(9) 0.0019(7)
C14 0.0319(8) 0.0337(9) 0.0324(7) -0.0053(6) 0.0153(6) 0.0019(7)
C15 0.0196(7) 0.0366(9) 0.0230(6) 0.0027(6) 0.0025(5) 0.0019(6)
C16 0.0195(8) 0.0628(12) 0.0353(8) 0.0044(8) 0.0061(6) -0.0003(8)
C17 0.0300(9) 0.0650(13) 0.0295(8) -0.0094(8) 0.0025(6) -0.0032(8)
C18 0.0375(10) 0.0413(10) 0.0455(9) 0.0117(8) -0.0025(7) 0.0116(8)
C19 0.0430(10) 0.0464(11) 0.0337(8) 0.0092(7) 0.0115(7) 0.0042(8)
O1 0.0276(7) 0.0525(9) 0.0611(8) 0.0001(6) -0.0097(6) 0.0022(6)
O2 0.0414(7) 0.0428(7) 0.0529(7) -0.0189(6) 0.0075(6) -0.0073(6)
O3 0.0589(9) 0.0458(8) 0.0411(6) 0.0052(5) 0.0282(6) -0.0009(6)
F1 0.1178(12) 0.0320(6) 0.0625(7) 0.0008(5) 0.0313(7) -0.0069(7)
F2 0.0482(8) 0.0972(12) 0.0847(9) 0.0407(8) 0.0020(6) 0.0280(7)
F3 0.0748(9) 0.0864(10) 0.0388(6) 0.0136(6) 0.0258(5) -0.0145(7)
P1 0.01995(18) 0.02070(18) 0.02052(16) -0.00053(13) 0.00659(13) 0.00008(14)
P2 0.02258(19) 0.02110(19) 0.02282(16) -0.00039(13) 0.00788(13) 0.00042(14)
S1 0.0251(2) 0.0286(2) 0.02872(18) -0.00138(14) 0.00465(14) 0.00019(15)

loop_
_atom_type_symbol
_atom_type_description
_atom_type_scat_dispersion_real
_atom_type_scat_dispersion_imag
_atom_type_scat_source
C C 0.0033 0.0016 'International Tables Vol C Tables 4.2.6.8 and 6.1.1.4'
H H 0.0000 0.0000 'International Tables Vol C Tables 4.2.6.8 and 6.1.1.4'
O O 0.0106 0.0060 'International Tables Vol C Tables 4.2.6.8 and 6.1.1.4'
F F 0.0171 0.0103 'International Tables Vol C Tables 4.2.6.8 and 6.1.1.4'
P P 0.1023 0.0942 'International Tables Vol C Tables 4.2.6.8 and 6.1.1.4'
S S 0.1246 0.1234 'International Tables Vol C Tables 4.2.6.8 and 6.1.1.4'

loop_
_geom_angle_atom_site_label_1
_geom_angle_atom_site_label_2
_geom_angle_atom_site_label_3
_geom_angle
C7 C1 P1 121.70(11)
C7 C1 H1A 111.7(10)
P1 C1 H1A 105.9(10)
C7 C1 H1B 108.0(10)
P1 C1 H1B 102.3(10)
H1A C1 H1B 106.0(14)
C15 C2 P1 129.71(10)
C15 C2 P2 122.22(10)
P1 C2 P2 71.49(5)
C15 C2 H1 110.8(10)
P1 C2 H1 104.9(10)
P2 C2 H1 112.2(10)
C4 C3 C5 108.76(13)
C4 C3 C6 109.70(13)
C5 C3 C6 111.02(14)
C4 C3 P1 112.38(10)
C5 C3 P1 107.68(11)
C6 C3 P1 107.30(10)
C3 C4 H4A 109.5
C3 C4 H4B 109.5
H4A C4 H4B 109.5
C3 C4 H4C 109.5
H4A C4 H4C 109.5
H4B C4 H4C 109.5
C3 C5 H5A 109.5
C3 C5 H5B 109.5
H5A C5 H5B 109.5
C3 C5 H5C 109.5
H5A C5 H5C 109.5
H5B C5 H5C 109.5
C3 C6 H6A 109.5
C3 C6 H6B 109.5
H6A C6 H6B 109.5
C3 C6 H6C 109.5
H6A C6 H6C 109.5
H6B C6 H6C 109.5
C10 C7 C9 109.92(13)
C10 C7 C8 108.67(13)
C9 C7 C8 108.85(13)
C10 C7 C1 111.49(12)
C9 C7 C1 111.94(13)
C8 C7 C1 105.82(12)
C7 C8 H8A 109.5
C7 C8 H8B 109.5
H8A C8 H8B 109.5
C7 C8 H8C 109.5
H8A C8 H8C 109.5
H8B C8 H8C 109.5
C7 C9 H9A 109.5
C7 C9 H9B 109.5
H9A C9 H9B 109.5
C7 C9 H9C 109.5
H9A C9 H9C 109.5
H9B C9 H9C 109.5
C7 C10 H10A 109.5
C7 C10 H10B 109.5
H10A C10 H10B 109.5
C7 C10 H10C 109.5
H10A C10 H10C 109.5
H10B C10 H10C 109.5
C14 C11 C12 112.80(13)
C14 C11 C13 108.35(12)
C12 C11 C13 109.04(14)
C14 C11 P2 113.67(10)
C12 C11 P2 110.25(10)
C13 C11 P2 102.09(10)
C11 C12 H12A 109.5
C11 C12 H12B 109.5
H12A C12 H12B 109.5
C11 C12 H12C 109.5
H12A C12 H12C 109.5
H12B C12 H12C 109.5
C11 C13 H13A 109.5
C11 C13 H13B 109.5
H13A C13 H13B 109.5
C11 C13 H13C 109.5
H13A C13 H13C 109.5
H13B C13 H13C 109.5
C11 C14 H14A 109.5
C11 C14 H14B 109.5
H14A C14 H14B 109.5
C11 C14 H14C 109.5
H14A C14 H14C 109.5
H14B C14 H14C 109.5
C16 C15 C18 110.39(14)
C16 C15 C17 108.66(14)
C18 C15 C17 110.01(13)
C16 C15 C2 113.52(12)
C18 C15 C2 107.44(13)
C17 C15 C2 106.73(12)
C15 C16 H16A 109.5
C15 C16 H16B 109.5
H16A C16 H16B 109.5
C15 C16 H16C 109.5
H16A C16 H16C 109.5
H16B C16 H16C 109.5
C15 C17 H17A 109.5
C15 C17 H17B 109.5
H17A C17 H17B 109.5
C15 C17 H17C 109.5
H17A C17 H17C 109.5
H17B C17 H17C 109.5
C15 C18 H18A 109.5
C15 C18 H18B 109.5
H18A C18 H18B 109.5
C15 C18 H18C 109.5
H18A C18 H18C 109.5
H18B C18 H18C 109.5
F2 C19 F1 108.93(16)
F2 C19 F3 106.40(14)
F1 C19 F3 106.36(15)
F2 C19 S1 111.61(13)
F1 C19 S1 111.75(12)
F3 C19 S1 111.51(13)
C2 P1 C1 121.46(7)
C2 P1 C3 115.26(6)
C1 P1 C3 108.36(7)
C2 P1 P2 55.82(5)
C1 P1 P2 115.39(5)
C3 P1 P2 131.77(5)
C2 P2 C11 111.18(6)
C2 P2 P1 52.69(4)
C11 P2 P1 116.76(5)
O1 S1 O3 115.81(8)
O1 S1 O2 114.87(8)
O3 S1 O2 114.44(8)
O1 S1 C19 102.80(8)
O3 S1 C19 103.13(8)
O2 S1 C19 103.30(8)

loop_
_geom_bond_atom_site_label_1
_geom_bond_atom_site_label_2
_geom_bond_distance
C1 C7 1.5548(19)
C1 P1 1.8359(14)
C1 H1A 0.910(18)
C1 H1B 0.953(18)
C2 C15 1.5430(19)
C2 P1 1.8148(14)
C2 P2 1.8877(14)
C2 H1 0.929(16)
C3 C4 1.5303(19)
C3 C5 1.532(2)
C3 C6 1.539(2)
C3 P1 1.8650(15)
C4 H4A 0.9800
C4 H4B 0.9800
C4 H4C 0.9800
C5 H5A 0.9800
C5 H5B 0.9800
C5 H5C 0.9800
C6 H6A 0.9800
C6 H6B 0.9800
C6 H6C 0.9800
C7 C10 1.525(2)
C7 C9 1.531(2)
C7 C8 1.539(2)
C8 H8A 0.9800
C8 H8B 0.9800
C8 H8C 0.9800
C9 H9A 0.9800
C9 H9B 0.9800
C9 H9C 0.9800
C10 H10A 0.9800
C10 H10B 0.9800
C10 H10C 0.9800
C11 C14 1.5281(19)
C11 C12 1.529(2)
C11 C13 1.542(2)
C11 P2 1.8899(14)
C12 H12A 0.9800
C12 H12B 0.9800
C12 H12C 0.9800
C13 H13A 0.9800
C13 H13B 0.9800
C13 H13C 0.9800
C14 H14A 0.9800
C14 H14B 0.9800
C14 H14C 0.9800
C15 C16 1.522(2)
C15 C18 1.526(2)
C15 C17 1.535(2)
C16 H16A 0.9800
C16 H16B 0.9800
C16 H16C 0.9800
C17 H17A 0.9800
C17 H17B 0.9800
C17 H17C 0.9800
C18 H18A 0.9800
C18 H18B 0.9800
C18 H18C 0.9800
C19 F2 1.328(2)
C19 F1 1.330(2)
C19 F3 1.3322(19)
C19 S1 1.8200(18)
O1 S1 1.4328(12)
O2 S1 1.4383(12)
O3 S1 1.4355(12)
P1 P2 2.1637(5)

loop_
_geom_torsion_atom_site_label_1
_geom_torsion_atom_site_label_2
_geom_torsion_atom_site_label_3
_geom_torsion_atom_site_label_4
_geom_torsion
P1 C1 C7 C10 80.14(16)
P1 C1 C7 C9 -43.46(18)
P1 C1 C7 C8 -161.89(12)
P1 C2 C15 C16 58.16(19)
P2 C2 C15 C16 -33.88(17)
P1 C2 C15 C18 -64.19(16)
P2 C2 C15 C18 -156.23(11)
P1 C2 C15 C17 177.85(12)
P2 C2 C15 C17 85.81(14)
C15 C2 P1 C1 -15.84(16)
P2 C2 P1 C1 101.08(7)
C15 C2 P1 C3 118.33(13)
P2 C2 P1 C3 -124.74(6)
C15 C2 P1 P2 -116.93(14)
C7 C1 P1 C2 -103.13(13)
C7 C1 P1 C3 119.98(13)
C7 C1 P1 P2 -39.14(14)
C4 C3 P1 C2 33.77(14)
C5 C3 P1 C2 -85.99(12)
C6 C3 P1 C2 154.43(11)
C4 C3 P1 C1 173.63(12)
C5 C3 P1 C1 53.87(12)
C6 C3 P1 C1 -65.70(12)
C4 C3 P1 P2 -31.94(14)
C5 C3 P1 P2 -151.70(9)
C6 C3 P1 P2 88.73(11)
C15 C2 P2 C11 -126.01(11)
P1 C2 P2 C11 108.16(6)
C15 C2 P2 P1 125.83(12)
C14 C11 P2 C2 13.79(13)
C12 C11 P2 C2 -113.99(12)
C13 C11 P2 C2 130.24(10)
C14 C11 P2 P1 71.60(11)
C12 C11 P2 P1 -56.17(12)
C13 C11 P2 P1 -171.94(9)
C1 P1 P2 C2 -112.08(8)
C3 P1 P2 C2 94.88(8)
C2 P1 P2 C11 -97.16(7)
C1 P1 P2 C11 150.76(8)
C3 P1 P2 C11 -2.27(9)
F2 C19 S1 O1 -179.88(13)
F1 C19 S1 O1 57.87(15)
F3 C19 S1 O1 -61.02(15)
F2 C19 S1 O3 59.36(15)
F1 C19 S1 O3 -62.89(15)
F3 C19 S1 O3 178.22(13)
F2 C19 S1 O2 -60.09(15)
F1 C19 S1 O2 177.66(13)
F3 C19 S1 O2 58.77(14)
